data_1502048
loop_
_publ_author_name
'Katsuta, Shuhei'
'Miyagi, Daichi'
'Yamada, Hiroko'
'Okujima, Tetsuo'
'Mori, Shigeki'
'Nakayama, Ken-ichi'
'Uno, Hidemitsu'

_publ_section_title
;
 Synthesis, properties, and ambipolar organic field-effect transistor
 performances of symmetrically cyanated pentacene and naphthacene as
 air-stable acene derivatives.
;
_journal_issue 6
_journal_name_full 'Organic letters'
_journal_page_first 1454
_journal_page_last 1457
_journal_paper_doi 10.1021/ol200145r
_journal_volume 13
_journal_year 2011
_chemical_formula_moiety 'C20 H10 N2 '
_chemical_formula_sum 'C20 H10 N2'
_chemical_formula_weight 278.31
_space_group_IT_number 2
_symmetry_cell_setting triclinic
_symmetry_Int_Tables_number 2
_symmetry_space_group_name_Hall '-P 1'
_symmetry_space_group_name_H-M 'P -1'
_atom_sites_solution_hydrogens geom
_atom_sites_solution_primary direct
_atom_sites_solution_secondary difmap
_cell_angle_alpha 94.054(2)
_cell_angle_beta 92.358(2)
_cell_angle_gamma 91.872(2)
_cell_formula_units_Z 2
_cell_length_a 3.79021(12)
_cell_length_b 12.8608(4)
_cell_length_c 13.5027(4)
_cell_measurement_reflns_used 2712
_cell_measurement_temperature 100(2)
_cell_measurement_theta_max 68.1
_cell_measurement_theta_min 3.3
_cell_volume 655.57(4)
_computing_cell_refinement PROCESS-AUTO
_computing_data_collection PROCESS-AUTO
_computing_data_reduction CrystalStructure
_computing_publication_material 'CrystalStructure 3.8.2'
_computing_structure_refinement SHELXL97
_computing_structure_solution SIR2004
_diffrn_ambient_temperature 100(2)
_diffrn_detector_area_resol_mean 10.00
_diffrn_measured_fraction_theta_full 0.974
_diffrn_measured_fraction_theta_max 0.974
_diffrn_measurement_device_type 'Rigaku RAXIS-RAPID'
_diffrn_measurement_method \w
_diffrn_radiation_monochromator graphite
_diffrn_radiation_source 'VariMax 2.4 kW Ultra fine focus'
_diffrn_radiation_type CuK\a
_diffrn_radiation_wavelength 1.54187
_diffrn_reflns_av_R_equivalents 0.0511
_diffrn_reflns_av_sigmaI/netI 0.0731
_diffrn_reflns_limit_h_max 4
_diffrn_reflns_limit_h_min -4
_diffrn_reflns_limit_k_max 15
_diffrn_reflns_limit_k_min -15
_diffrn_reflns_limit_l_max 16
_diffrn_reflns_limit_l_min -16
_diffrn_reflns_number 7102
_diffrn_reflns_theta_full 68.14
_diffrn_reflns_theta_max 68.14
_diffrn_reflns_theta_min 3.45
_exptl_absorpt_coefficient_mu 0.656
_exptl_absorpt_correction_T_max 0.987
_exptl_absorpt_correction_T_min 0.705
_exptl_absorpt_correction_type multi-scan
_exptl_absorpt_process_details
;
    Higashi, T. (1995). Program for Absorption Correction.
    Rigaku Corporation, Tokyo, Japan.
;
_exptl_crystal_colour red
_exptl_crystal_density_diffrn 1.410
_exptl_crystal_density_method 'not measured'
_exptl_crystal_description prism
_exptl_crystal_F_000 288
_exptl_crystal_size_max 0.13
_exptl_crystal_size_mid 0.05
_exptl_crystal_size_min 0.02
_refine_diff_density_max 0.633
_refine_diff_density_min -0.244
_refine_diff_density_rms 0.068
_refine_ls_extinction_method none
_refine_ls_goodness_of_fit_ref 1.079
_refine_ls_hydrogen_treatment constr
_refine_ls_matrix_type full
_refine_ls_number_parameters 200
_refine_ls_number_reflns 2340
_refine_ls_number_restraints 0
_refine_ls_restrained_S_all 1.079
_refine_ls_R_factor_all 0.1141
_refine_ls_R_factor_gt 0.0677
_refine_ls_shift/su_max 0.000
_refine_ls_shift/su_mean 0.000
_refine_ls_structure_factor_coef Fsqd
_refine_ls_weighting_details 'calc w=1/[\s^2^(Fo^2^)+(0.0577P)^2^+0.1000P] where P=(Fo^2^+2Fc^2^)/3'
_refine_ls_weighting_scheme calc
_refine_ls_wR_factor_gt 0.1502
_refine_ls_wR_factor_ref 0.1776
_reflns_number_gt 1115
_reflns_number_total 2340
_reflns_threshold_expression >2sigma(I)
_cod_data_source_file ol200145r_si_002.cif
_cod_data_source_block '_20100607_3'
_cod_depositor_comments
;
The following automatic conversions were performed:
'_atom_site_symetry_multiplicity' tag replaced with
'_atom_site_symmetry_multiplicity'.

Automatic conversion script
Id: cif_correct_tags 1440 2010-10-19 06:21:57Z saulius 
;
_cod_original_cell_volume 655.57(3)
_cod_original_formula_sum 'C20 H10 N2 '
_cod_database_code 1502048

loop_
_symmetry_equiv_pos_as_xyz
'x, y, z'
'-x, -y, -z'

loop_
_atom_site_label
_atom_site_type_symbol
_atom_site_fract_x
_atom_site_fract_y
_atom_site_fract_z
_atom_site_U_iso_or_equiv
_atom_site_adp_type
_atom_site_occupancy
_atom_site_symmetry_multiplicity
_atom_site_calc_flag
_atom_site_refinement_flags
N1 N 0.5995(6) 0.53164(18) 0.17731(17) 0.0394(6) Uani 1 1 d .
N2 N -0.2224(6) -0.03913(18) 0.23172(16) 0.0392(6) Uani 1 1 d .
C1 C -0.1714(7) 0.1348(2) 0.03911(19) 0.0310(7) Uani 1 1 d .
H1 H -0.2649 0.0661 0.0443 0.037 Uiso 1 1 calc R
C2 C -0.2110(7) 0.1802(2) -0.0481(2) 0.0341(7) Uani 1 1 d .
H2 H -0.3321 0.1429 -0.1033 0.041 Uiso 1 1 calc R
C3 C -0.0736(7) 0.2827(2) -0.0578(2) 0.0350(7) Uani 1 1 d .
H3 H -0.1032 0.3132 -0.1196 0.042 Uiso 1 1 calc R
C4 C 0.0991(7) 0.3376(2) 0.01977(19) 0.0317(7) Uani 1 1 d .
H4 H 0.1905 0.4061 0.0119 0.038 Uiso 1 1 calc R
C5 C 0.1454(7) 0.2934(2) 0.11375(19) 0.0302(7) Uani 1 1 d .
C6 C 0.3216(7) 0.34776(19) 0.19605(19) 0.0284(6) Uani 1 1 d .
C7 C 0.3649(6) 0.3037(2) 0.28975(19) 0.0274(6) Uani 1 1 d .
C8 C 0.5393(7) 0.3594(2) 0.37308(19) 0.0301(6) Uani 1 1 d .
H8 H 0.6274 0.4287 0.3674 0.036 Uiso 1 1 calc R
C9 C 0.5830(7) 0.31373(19) 0.4632(2) 0.0289(6) Uani 1 1 d .
C10 C 0.7585(7) 0.3684(2) 0.54817(19) 0.0339(7) Uani 1 1 d .
H10 H 0.8429 0.4382 0.5440 0.041 Uiso 1 1 calc R
C11 C 0.8065(7) 0.3220(2) 0.6349(2) 0.0367(7) Uani 1 1 d .
H11 H 0.9267 0.3593 0.6902 0.044 Uiso 1 1 calc R
C12 C 0.6784(7) 0.2182(2) 0.6434(2) 0.0364(7) Uani 1 1 d .
H12 H 0.7149 0.1865 0.7043 0.044 Uiso 1 1 calc R
C13 C 0.5039(7) 0.1637(2) 0.56521(19) 0.0344(7) Uani 1 1 d .
H13 H 0.4153 0.0949 0.5727 0.041 Uiso 1 1 calc R
C14 C 0.4516(7) 0.20863(19) 0.47160(19) 0.0289(7) Uani 1 1 d .
C15 C 0.2757(7) 0.1541(2) 0.39077(19) 0.0302(7) Uani 1 1 d .
H15 H 0.1849 0.0853 0.3973 0.036 Uiso 1 1 calc R
C16 C 0.2297(7) 0.19941(19) 0.29896(18) 0.0270(6) Uani 1 1 d .
C17 C 0.0513(7) 0.14559(19) 0.21549(19) 0.0282(6) Uani 1 1 d .
C18 C 0.0080(7) 0.1887(2) 0.1229(2) 0.0291(6) Uani 1 1 d .
C19 C 0.4725(7) 0.4507(2) 0.18521(19) 0.0332(7) Uani 1 1 d .
C20 C -0.0968(7) 0.0421(2) 0.22519(19) 0.0323(7) Uani 1 1 d .

loop_
_atom_site_aniso_label
_atom_site_aniso_U_11
_atom_site_aniso_U_22
_atom_site_aniso_U_33
_atom_site_aniso_U_23
_atom_site_aniso_U_13
_atom_site_aniso_U_12
N1 0.0474(16) 0.0329(14) 0.0376(14) 0.0051(11) -0.0011(12) -0.0032(12)
N2 0.0463(16) 0.0331(13) 0.0376(14) 0.0024(11) -0.0010(12) -0.0059(12)
C1 0.0283(16) 0.0289(15) 0.0352(16) -0.0005(12) 0.0014(13) -0.0019(12)
C2 0.0355(17) 0.0386(17) 0.0274(15) -0.0007(13) -0.0026(13) 0.0000(13)
C3 0.0384(17) 0.0380(17) 0.0286(15) 0.0029(13) -0.0007(13) 0.0061(13)
C4 0.0342(16) 0.0316(15) 0.0298(15) 0.0039(12) 0.0033(13) 0.0003(12)
C5 0.0285(16) 0.0329(15) 0.0295(15) 0.0016(12) 0.0036(12) 0.0041(12)
C6 0.0275(15) 0.0266(14) 0.0307(15) -0.0013(12) 0.0018(12) 0.0004(12)
C7 0.0245(15) 0.0301(15) 0.0278(15) 0.0020(12) 0.0048(12) 0.0031(12)
C8 0.0283(15) 0.0300(15) 0.0318(15) 0.0012(12) 0.0026(12) 0.0005(12)
C9 0.0278(15) 0.0294(15) 0.0291(14) -0.0008(12) 0.0015(12) -0.0009(12)
C10 0.0338(17) 0.0334(15) 0.0339(16) -0.0014(13) 0.0017(13) -0.0013(12)
C11 0.0379(18) 0.0411(17) 0.0304(16) -0.0016(13) 0.0003(13) 0.0001(13)
C12 0.0398(18) 0.0404(17) 0.0293(15) 0.0047(13) -0.0003(13) 0.0011(13)
C13 0.0370(17) 0.0364(16) 0.0303(15) 0.0055(12) 0.0009(13) 0.0000(13)
C14 0.0276(15) 0.0285(14) 0.0307(15) 0.0018(12) 0.0024(12) 0.0016(12)
C15 0.0285(15) 0.0312(15) 0.0309(15) 0.0021(12) 0.0001(12) 0.0019(12)
C16 0.0281(16) 0.0255(14) 0.0272(15) -0.0007(11) 0.0022(12) -0.0006(11)
C17 0.0296(16) 0.0250(14) 0.0297(14) -0.0008(12) 0.0023(12) 0.0013(12)
C18 0.0267(15) 0.0302(15) 0.0302(15) 0.0007(12) 0.0014(12) 0.0014(12)
C19 0.0355(17) 0.0345(16) 0.0294(15) 0.0021(13) -0.0019(13) 0.0027(13)
C20 0.0349(17) 0.0349(16) 0.0265(15) -0.0010(12) -0.0018(12) 0.0013(13)

loop_
_atom_type_symbol
_atom_type_description
_atom_type_scat_dispersion_real
_atom_type_scat_dispersion_imag
_atom_type_scat_source
C C 0.0181 0.0091 'International Tables Vol C Tables 4.2.6.8 and 6.1.1.4'
H H 0.0000 0.0000 'International Tables Vol C Tables 4.2.6.8 and 6.1.1.4'
N N 0.0311 0.0180 'International Tables Vol C Tables 4.2.6.8 and 6.1.1.4'

loop_
_geom_angle_atom_site_label_1
_geom_angle_atom_site_label_2
_geom_angle_atom_site_label_3
_geom_angle
C2 C1 C18 120.9(3)
C2 C1 H1 119.6
C18 C1 H1 119.6
C1 C2 C3 120.7(2)
C1 C2 H2 119.7
C3 C2 H2 119.7
C4 C3 C2 120.8(3)
C4 C3 H3 119.6
C2 C3 H3 119.6
C3 C4 C5 120.6(3)
C3 C4 H4 119.7
C5 C4 H4 119.7
C6 C5 C4 122.4(3)
C6 C5 C18 119.3(2)
C4 C5 C18 118.4(2)
C5 C6 C7 122.2(3)
C5 C6 C19 119.1(2)
C7 C6 C19 118.7(2)
C8 C7 C6 122.0(3)
C8 C7 C16 119.4(2)
C6 C7 C16 118.6(2)
C9 C8 C7 120.7(3)
C9 C8 H8 119.6
C7 C8 H8 119.6
C8 C9 C10 121.7(2)
C8 C9 C14 119.6(2)
C10 C9 C14 118.6(2)
C11 C10 C9 121.1(3)
C11 C10 H10 119.5
C9 C10 H10 119.5
C10 C11 C12 120.5(3)
C10 C11 H11 119.8
C12 C11 H11 119.8
C13 C12 C11 120.6(3)
C13 C12 H12 119.7
C11 C12 H12 119.7
C12 C13 C14 121.0(3)
C12 C13 H13 119.5
C14 C13 H13 119.5
C15 C14 C13 121.9(3)
C15 C14 C9 119.9(2)
C13 C14 C9 118.2(2)
C14 C15 C16 121.0(3)
C14 C15 H15 119.5
C16 C15 H15 119.5
C15 C16 C17 122.1(3)
C15 C16 C7 119.3(2)
C17 C16 C7 118.6(2)
C18 C17 C16 123.0(3)
C18 C17 C20 118.1(2)
C16 C17 C20 118.9(2)
C17 C18 C1 123.0(3)
C17 C18 C5 118.3(2)
C1 C18 C5 118.6(2)
N1 C19 C6 178.4(3)
N2 C20 C17 178.2(3)

loop_
_geom_bond_atom_site_label_1
_geom_bond_atom_site_label_2
_geom_bond_distance
N1 C19 1.146(3)
N2 C20 1.145(3)
C1 C2 1.356(4)
C1 C18 1.421(3)
C1 H1 0.9500
C2 C3 1.418(4)
C2 H2 0.9500
C3 C4 1.354(3)
C3 H3 0.9500
C4 C5 1.434(4)
C4 H4 0.9500
C5 C6 1.403(3)
C5 C18 1.442(4)
C6 C7 1.428(4)
C6 C19 1.444(4)
C7 C8 1.418(3)
C7 C16 1.435(3)
C8 C9 1.394(4)
C8 H8 0.9500
C9 C10 1.430(3)
C9 C14 1.439(4)
C10 C11 1.360(4)
C10 H10 0.9500
C11 C12 1.419(4)
C11 H11 0.9500
C12 C13 1.361(3)
C12 H12 0.9500
C13 C14 1.435(4)
C13 H13 0.9500
C14 C15 1.389(3)
C15 C16 1.413(4)
C15 H15 0.9500
C16 C17 1.415(3)
C17 C18 1.408(4)
C17 C20 1.444(4)

loop_
_geom_torsion_atom_site_label_1
_geom_torsion_atom_site_label_2
_geom_torsion_atom_site_label_3
_geom_torsion_atom_site_label_4
_geom_torsion
C18 C1 C2 C3 0.1(4)
C1 C2 C3 C4 -0.2(4)
C2 C3 C4 C5 -0.3(4)
C3 C4 C5 C6 -179.8(2)
C3 C4 C5 C18 0.9(4)
C4 C5 C6 C7 179.5(2)
C18 C5 C6 C7 -1.1(4)
C4 C5 C6 C19 -2.1(4)
C18 C5 C6 C19 177.3(2)
C5 C6 C7 C8 -179.2(2)
C19 C6 C7 C8 2.4(4)
C5 C6 C7 C16 1.4(4)
C19 C6 C7 C16 -177.0(2)
C6 C7 C8 C9 -178.9(2)
C16 C7 C8 C9 0.5(4)
C7 C8 C9 C10 179.9(2)
C7 C8 C9 C14 0.4(4)
C8 C9 C10 C11 -178.4(2)
C14 C9 C10 C11 1.1(4)
C9 C10 C11 C12 -0.9(4)
C10 C11 C12 C13 -0.4(4)
C11 C12 C13 C14 1.4(4)
C12 C13 C14 C15 179.7(2)
C12 C13 C14 C9 -1.2(4)
C8 C9 C14 C15 -1.4(4)
C10 C9 C14 C15 179.1(2)
C8 C9 C14 C13 179.5(2)
C10 C9 C14 C13 -0.1(4)
C13 C14 C15 C16 -179.4(2)
C9 C14 C15 C16 1.4(4)
C14 C15 C16 C17 -180.0(2)
C14 C15 C16 C7 -0.5(4)
C8 C7 C16 C15 -0.5(4)
C6 C7 C16 C15 179.0(2)
C8 C7 C16 C17 179.0(2)
C6 C7 C16 C17 -1.6(4)
C15 C16 C17 C18 -178.9(2)
C7 C16 C17 C18 1.6(4)
C15 C16 C17 C20 1.7(4)
C7 C16 C17 C20 -177.7(2)
C16 C17 C18 C1 -179.9(2)
C20 C17 C18 C1 -0.5(4)
C16 C17 C18 C5 -1.4(4)
C20 C17 C18 C5 178.0(2)
C2 C1 C18 C17 179.0(2)
C2 C1 C18 C5 0.5(4)
C6 C5 C18 C17 1.1(4)
C4 C5 C18 C17 -179.6(2)
C6 C5 C18 C1 179.7(2)
C4 C5 C18 C1 -0.9(4)

loop_
_cod_related_entry_id
_cod_related_entry_database
_cod_related_entry_code
1 ChemSpider 26666707
